data_2232795
loop_
_publ_author_name
'Muller, Theunis J.'
'Visser, Hendrik G.'
'Roodt, Andreas'

_publ_section_title
;
 Acetonitriletrichloridobis(cyclohexyldiphenylphosphane)rhodium(III)
 acetonitrile disolvate
;
_journal_coeditor_code IS2783
_journal_issue 12
_journal_name_full 'Acta Crystallographica Section E'
_journal_page_first m1785
_journal_page_last m1786
_journal_paper_doi 10.1107/S1600536811047477
_journal_volume 67
_journal_year 2011
_chemical_formula_iupac '[Rh Cl3 (C2 H3 N) (C18 H21 P)2], 2C2 H3 N'
_chemical_formula_moiety 'C38 H45 Cl3 N P2 Rh, 2(C2 H3 N)'
_chemical_formula_sum 'C42 H51 Cl3 N3 P2 Rh'
_chemical_formula_weight 869.06
_chemical_name_systematic
;
Acetonitriletrichloridobis(cyclohexyldiphenylphosphane)rhodium(III)
acetonitrile disolvate
;
_space_group_crystal_system monoclinic
_space_group_IT_number 15
_space_group_name_Hall '-C 2yc'
_space_group_name_H-M_alt 'C 1 2/c 1'
_symmetry_space_group_name_Hall '-C 2yc'
_symmetry_space_group_name_H-M 'C 1 2/c 1'
_atom_sites_solution_hydrogens geom
_atom_sites_solution_primary direct
_atom_sites_solution_secondary difmap
_audit_creation_method 'WinGX routine CIF_UPDATE'
_cell_angle_alpha 90
_cell_angle_beta 96.7630(10)
_cell_angle_gamma 90
_cell_formula_units_Z 4
_cell_length_a 24.9950(10)
_cell_length_b 10.0410(10)
_cell_length_c 16.2580(10)
_cell_measurement_reflns_used 9837
_cell_measurement_temperature 100(2)
_cell_measurement_theta_max 28.33
_cell_measurement_theta_min 2.48
_cell_volume 4052.0(5)
_computing_cell_refinement 'SAINT-Plus (Bruker, 2008)'
_computing_data_collection 'APEX2 (Bruker, 2008)'
_computing_data_reduction 'SAINT-Plus (Bruker, 2008)'
_computing_molecular_graphics 'DIAMOND (Brandenburg & Putz, 2005)'
_computing_publication_material 'WinGX (Farrugia, 1999)'
_computing_structure_refinement 'SHELXL97 (Sheldrick, 2008)'
_computing_structure_solution 'SHELXS97 (Sheldrick, 2008)'
_diffrn_ambient_temperature 100(2)
_diffrn_measured_fraction_theta_full 0.996
_diffrn_measured_fraction_theta_max 0.996
_diffrn_measurement_device_type 'Bruker APEXII CCD'
_diffrn_measurement_method '\f and \w scans'
_diffrn_radiation_monochromator graphite
_diffrn_radiation_type MoK\a
_diffrn_radiation_wavelength 0.71073
_diffrn_reflns_av_R_equivalents 0.0267
_diffrn_reflns_limit_h_max 33
_diffrn_reflns_limit_h_min -33
_diffrn_reflns_limit_k_max 13
_diffrn_reflns_limit_k_min -13
_diffrn_reflns_limit_l_max 19
_diffrn_reflns_limit_l_min -21
_diffrn_reflns_number 33882
_diffrn_reflns_theta_full 28.35
_diffrn_reflns_theta_max 28.35
_diffrn_reflns_theta_min 1.64
_diffrn_standards_number 0
_exptl_absorpt_coefficient_mu 0.732
_exptl_absorpt_correction_T_max 0.889
_exptl_absorpt_correction_T_min 0.797
_exptl_absorpt_correction_type multi-scan
_exptl_absorpt_process_details '(SADABS; Bruker, 2008)'
_exptl_crystal_colour red
_exptl_crystal_density_diffrn 1.425
_exptl_crystal_density_method 'not measured'
_exptl_crystal_description Cuboid
_exptl_crystal_F_000 1800
_exptl_crystal_size_max 0.32
_exptl_crystal_size_mid 0.25
_exptl_crystal_size_min 0.16
_refine_diff_density_max 0.374
_refine_diff_density_min -0.626
_refine_ls_extinction_method none
_refine_ls_goodness_of_fit_ref 1.037
_refine_ls_hydrogen_treatment constr
_refine_ls_matrix_type full
_refine_ls_number_parameters 264
_refine_ls_number_reflns 5038
_refine_ls_number_restraints 2
_refine_ls_restrained_S_all 1.037
_refine_ls_R_factor_all 0.0243
_refine_ls_R_factor_gt 0.0215
_refine_ls_shift/su_max 0.001
_refine_ls_shift/su_mean 0
_refine_ls_structure_factor_coef Fsqd
_refine_ls_weighting_details 'calc w=1/[\s^2^(Fo^2^)+(0.0236P)^2^+4.9122P] where P=(Fo^2^+2Fc^2^)/3'
_refine_ls_weighting_scheme calc
_refine_ls_wR_factor_ref 0.0548
_reflns_number_gt 4615
_reflns_number_total 5038
_reflns_threshold_expression I>2\s(I)
_cod_data_source_file is2783.cif
_cod_data_source_block I
_cod_database_code 2232795
_cod_database_fobs_code 2232795

loop_
_space_group_symop_operation_xyz
'x, y, z'
'-x, y, -z+1/2'
'x+1/2, y+1/2, z'
'-x+1/2, y+1/2, -z+1/2'
'-x, -y, -z'
'x, -y, z-1/2'
'-x+1/2, -y+1/2, -z'
'x+1/2, -y+1/2, z-1/2'

loop_
_atom_site_type_symbol
_atom_site_label
_atom_site_fract_x
_atom_site_fract_y
_atom_site_fract_z
_atom_site_U_iso_or_equiv
_atom_site_adp_type
_atom_site_calc_flag
_atom_site_refinement_flags
_atom_site_occupancy
_atom_site_disorder_assembly
_atom_site_disorder_group
Rh Rh1 0 0.145288(14) 0.25 0.01099(5) Uani d S 1 . .
Cl Cl1 -0.053994(13) 0.13750(3) 0.35876(2) 0.01819(7) Uani d . 1 . .
Cl Cl2 0 0.37731(4) 0.25 0.01635(9) Uani d S 1 . .
P P1 0.079330(13) 0.13791(3) 0.34878(2) 0.01236(7) Uani d . 1 . .
N N1 0 -0.05368(17) 0.25 0.0166(3) Uani d S 1 . .
C C15 0.07347(5) 0.20332(14) 0.45392(8) 0.0160(3) Uani d . 1 . .
H H15 0.0418 0.1572 0.4734 0.019 Uiso calc R 1 . .
C C11 0.18508(6) 0.40163(15) 0.26099(10) 0.0230(3) Uani d . 1 . .
H H11 0.1831 0.479 0.2271 0.028 Uiso calc R 1 . .
C C2 0 -0.3095(2) 0.25 0.0238(4) Uani d S 1 . .
H H2A 0.019 -0.3421 0.2046 0.036 Uiso calc PR 0.5 . .
H H2B -0.0372 -0.3421 0.2426 0.036 Uiso calc PR 0.5 . .
H H2C 0.0182 -0.3421 0.3029 0.036 Uiso calc PR 0.5 . .
C C5 0.14501(6) -0.23233(15) 0.32610(10) 0.0228(3) Uani d . 1 . .
H H5 0.1671 -0.2744 0.29 0.027 Uiso calc R 1 . .
C C4 0.13087(6) -0.09925(15) 0.31407(9) 0.0186(3) Uani d . 1 . .
H H4 0.1431 -0.0512 0.2696 0.022 Uiso calc R 1 . .
C C18 0.10192(7) 0.36857(16) 0.60247(9) 0.0242(3) Uani d . 1 . .
H H18A 0.1342 0.4175 0.5893 0.029 Uiso calc R 1 . .
H H18B 0.0942 0.3966 0.6582 0.029 Uiso calc R 1 . .
C C3 0.09890(5) -0.03580(13) 0.36674(8) 0.0151(3) Uani d . 1 . .
C C8 0.07948(6) -0.10963(15) 0.42960(9) 0.0197(3) Uani d . 1 . .
H H8 0.0562 -0.069 0.4644 0.024 Uiso calc R 1 . .
C C16 0.12161(6) 0.17108(15) 0.51730(9) 0.0217(3) Uani d . 1 . .
H H16A 0.1273 0.0735 0.5193 0.026 Uiso calc R 1 . .
H H16B 0.1544 0.2129 0.5 0.026 Uiso calc R 1 . .
C C10 0.13773(6) 0.33469(15) 0.27481(9) 0.0205(3) Uani d . 1 . .
H H10 0.1037 0.369 0.2525 0.025 Uiso calc R 1 . .
C C7 0.09408(7) -0.24283(15) 0.44145(10) 0.0250(3) Uani d . 1 . .
H H7 0.0812 -0.2921 0.485 0.03 Uiso calc R 1 . .
C C19 0.05461(6) 0.40325(16) 0.53948(9) 0.0220(3) Uani d . 1 . .
H H19A 0.0505 0.5013 0.537 0.026 Uiso calc R 1 . .
H H19B 0.0214 0.3657 0.5579 0.026 Uiso calc R 1 . .
C C14 0.19135(6) 0.17214(15) 0.35757(10) 0.0209(3) Uani d . 1 . .
H H14 0.1936 0.0956 0.3922 0.025 Uiso calc R 1 . .
C C9 0.14076(5) 0.21728(14) 0.32148(9) 0.0166(3) Uani d . 1 . .
C C13 0.23812(6) 0.23857(16) 0.34300(10) 0.0243(3) Uani d . 1 . .
H H13 0.2723 0.2043 0.3647 0.029 Uiso calc R 1 . .
C C20 0.06056(6) 0.35127(14) 0.45333(9) 0.0201(3) Uani d . 1 . .
H H20A 0.0897 0.4009 0.4305 0.024 Uiso calc R 1 . .
H H20B 0.0267 0.3673 0.4167 0.024 Uiso calc R 1 . .
C C17 0.11302(6) 0.22091(16) 0.60265(9) 0.0214(3) Uani d . 1 . .
H H17A 0.0823 0.1728 0.6221 0.026 Uiso calc R 1 . .
H H17B 0.1455 0.2016 0.6418 0.026 Uiso calc R 1 . .
C C6 0.12719(6) -0.30370(15) 0.39021(10) 0.0253(3) Uani d . 1 . .
H H6 0.1376 -0.394 0.3991 0.03 Uiso calc R 1 . .
C C12 0.23475(6) 0.35541(17) 0.29659(11) 0.0281(4) Uani d . 1 . .
H H12 0.2666 0.4036 0.2893 0.034 Uiso calc R 1 . .
C C1 0 -0.1644(2) 0.25 0.0199(4) Uani d S 1 . .
N N2A 0.22420(12) 0.4183(3) 0.0550(2) 0.0384(8) Uani d P 0.588(4) A 1
C C21A 0.2017(4) 0.1790(4) 0.1017(6) 0.0345(17) Uani d PD 0.588(4) A 1
H H21A 0.1631 0.173 0.1067 0.052 Uiso calc PR 0.588(4) A 1
H H21B 0.2223 0.1594 0.1554 0.052 Uiso calc PR 0.588(4) A 1
H H21C 0.211 0.1144 0.0605 0.052 Uiso calc PR 0.588(4) A 1
C C22A 0.21444(12) 0.3123(3) 0.07576(19) 0.0331(8) Uani d PD 0.588(4) A 1
N N2B 0.2558(2) 0.0458(6) -0.0078(4) 0.0611(16) Uani d P 0.412(4) A 2
C C21B 0.2042(7) 0.1588(10) 0.1007(9) 0.060(4) Uani d PD 0.412(4) A 2
H H21D 0.2034 0.2552 0.0914 0.09 Uiso calc PR 0.412(4) A 2
H H21E 0.2224 0.1399 0.1563 0.09 Uiso calc PR 0.412(4) A 2
H H21F 0.1673 0.1243 0.096 0.09 Uiso calc PR 0.412(4) A 2
C C22B 0.2333(2) 0.0950(6) 0.0394(4) 0.0523(17) Uani d PD 0.412(4) A 2

loop_
_atom_site_aniso_label
_atom_site_aniso_U_11
_atom_site_aniso_U_22
_atom_site_aniso_U_33
_atom_site_aniso_U_12
_atom_site_aniso_U_13
_atom_site_aniso_U_23
Rh1 0.01107(7) 0.00977(7) 0.01209(7) 0 0.00121(5) 0
Cl1 0.01540(15) 0.02406(18) 0.01562(16) -0.00089(12) 0.00398(12) 0.00129(12)
Cl2 0.0172(2) 0.0117(2) 0.0195(2) 0 -0.00028(17) 0
P1 0.01149(15) 0.01268(16) 0.01287(16) -0.00007(12) 0.00121(12) 0.00040(12)
N1 0.0136(7) 0.0180(9) 0.0173(8) 0 -0.0018(6) 0
C15 0.0154(6) 0.0181(7) 0.0141(6) 0.0006(5) 0.0003(5) -0.0021(5)
C11 0.0214(7) 0.0184(7) 0.0299(8) -0.0017(6) 0.0054(6) 0.0036(6)
C2 0.0263(11) 0.0165(10) 0.0285(11) 0 0.0033(9) 0
C5 0.0222(7) 0.0179(7) 0.0278(8) 0.0047(6) 0.0007(6) -0.0026(6)
C4 0.0168(6) 0.0190(7) 0.0199(7) 0.0011(5) 0.0018(5) 0.0012(6)
C18 0.0279(8) 0.0275(8) 0.0170(7) -0.0023(6) 0.0019(6) -0.0044(6)
C3 0.0144(6) 0.0146(6) 0.0154(6) -0.0001(5) -0.0016(5) 0.0009(5)
C8 0.0219(7) 0.0187(7) 0.0185(7) -0.0024(5) 0.0022(5) 0.0010(5)
C16 0.0238(7) 0.0224(7) 0.0178(7) 0.0031(6) -0.0026(6) -0.0019(6)
C10 0.0154(6) 0.0212(7) 0.0250(7) 0.0004(5) 0.0022(5) 0.0044(6)
C7 0.0322(8) 0.0196(7) 0.0222(8) -0.0048(6) -0.0006(6) 0.0060(6)
C19 0.0246(7) 0.0207(7) 0.0201(7) 0.0025(6) 0.0004(6) -0.0046(6)
C14 0.0161(6) 0.0217(7) 0.0247(7) 0.0002(5) 0.0014(5) 0.0038(6)
C9 0.0138(6) 0.0177(7) 0.0185(7) -0.0020(5) 0.0025(5) -0.0004(5)
C13 0.0147(6) 0.0283(8) 0.0295(8) -0.0003(6) 0.0007(6) 0.0013(6)
C20 0.0251(7) 0.0184(7) 0.0165(7) 0.0033(6) 0.0014(5) -0.0010(5)
C17 0.0191(7) 0.0275(8) 0.0168(7) -0.0026(6) -0.0020(5) -0.0011(6)
C6 0.0302(8) 0.0152(7) 0.0285(8) 0.0014(6) -0.0051(6) 0.0020(6)
C12 0.0166(7) 0.0297(9) 0.0390(9) -0.0052(6) 0.0073(6) 0.0039(7)
C1 0.0174(9) 0.0200(11) 0.0217(10) 0 -0.0004(7) 0
N2A 0.0365(16) 0.0417(17) 0.0367(17) -0.0067(12) 0.0033(12) -0.0085(13)
C21A 0.027(3) 0.040(3) 0.037(4) -0.005(2) 0.007(2) -0.007(2)
C22A 0.0247(14) 0.0420(19) 0.0323(16) -0.0032(13) 0.0020(11) -0.0101(14)
N2B 0.063(3) 0.066(4) 0.052(3) -0.027(3) -0.002(3) -0.014(3)
C21B 0.073(8) 0.047(4) 0.055(8) -0.014(5) -0.021(5) 0.009(5)
C22B 0.056(4) 0.049(3) 0.046(3) -0.023(3) -0.017(3) 0.000(3)

loop_
_atom_type_symbol
_atom_type_description
_atom_type_scat_dispersion_real
_atom_type_scat_dispersion_imag
_atom_type_scat_source
C C 0.0033 0.0016 'International Tables Vol C Tables 4.2.6.8 and 6.1.1.4'
H H 0 0 'International Tables Vol C Tables 4.2.6.8 and 6.1.1.4'
N N 0.0061 0.0033 'International Tables Vol C Tables 4.2.6.8 and 6.1.1.4'
P P 0.1023 0.0942 'International Tables Vol C Tables 4.2.6.8 and 6.1.1.4'
Cl Cl 0.1484 0.1585 'International Tables Vol C Tables 4.2.6.8 and 6.1.1.4'
Rh Rh -1.1178 0.9187 'International Tables Vol C Tables 4.2.6.8 and 6.1.1.4'

loop_
_geom_angle_atom_site_label_1
_geom_angle_atom_site_label_2
_geom_angle_atom_site_label_3
_geom_angle_site_symmetry_1
_geom_angle_site_symmetry_3
_geom_angle
_geom_angle_publ_flag
N1 Rh1 Cl2 . . 180 n
N1 Rh1 Cl1 . . 88.093(9) ?
Cl2 Rh1 Cl1 . . 91.907(9) ?
N1 Rh1 Cl1 . 2 88.093(9) ?
Cl2 Rh1 Cl1 . 2 91.907(9) ?
Cl1 Rh1 Cl1 . 2 176.185(18) n
N1 Rh1 P1 . . 88.231(9) ?
Cl2 Rh1 P1 . . 91.769(9) ?
Cl1 Rh1 P1 . . 89.879(12) ?
Cl1 Rh1 P1 2 . 90.003(12) ?
N1 Rh1 P1 . 2 88.231(9) ?
Cl2 Rh1 P1 . 2 91.769(9) ?
Cl1 Rh1 P1 . 2 90.003(12) ?
Cl1 Rh1 P1 2 2 89.879(12) ?
P1 Rh1 P1 . 2 176.463(17) n
C3 P1 C9 . . 103.78(6) ?
C3 P1 C15 . . 103.88(6) ?
C9 P1 C15 . . 103.24(6) ?
C3 P1 Rh1 . . 108.72(4) ?
C9 P1 Rh1 . . 118.33(5) ?
C15 P1 Rh1 . . 117.21(4) ?
C1 N1 Rh1 . . 180 ?
C20 C15 C16 . . 111.22(12) ?
C20 C15 P1 . . 112.36(10) ?
C16 C15 P1 . . 113.99(10) ?
C20 C15 H15 . . 106.2 ?
C16 C15 H15 . . 106.2 ?
P1 C15 H15 . . 106.2 ?
C12 C11 C10 . . 120.26(14) ?
C12 C11 H11 . . 119.9 ?
C10 C11 H11 . . 119.9 ?
C1 C2 H2A . . 109.5 ?
C1 C2 H2B . . 109.5 ?
H2A C2 H2B . . 109.5 ?
C1 C2 H2C . . 109.5 ?
H2A C2 H2C . . 109.5 ?
H2B C2 H2C . . 109.5 ?
C6 C5 C4 . . 120.38(15) ?
C6 C5 H5 . . 119.8 ?
C4 C5 H5 . . 119.8 ?
C5 C4 C3 . . 120.53(14) ?
C5 C4 H4 . . 119.7 ?
C3 C4 H4 . . 119.7 ?
C17 C18 C19 . . 110.91(12) ?
C17 C18 H18A . . 109.5 ?
C19 C18 H18A . . 109.5 ?
C17 C18 H18B . . 109.5 ?
C19 C18 H18B . . 109.5 ?
H18A C18 H18B . . 108 ?
C4 C3 C8 . . 118.80(13) ?
C4 C3 P1 . . 120.07(11) ?
C8 C3 P1 . . 121.00(11) ?
C7 C8 C3 . . 120.21(14) ?
C7 C8 H8 . . 119.9 ?
C3 C8 H8 . . 119.9 ?
C17 C16 C15 . . 111.33(12) ?
C17 C16 H16A . . 109.4 ?
C15 C16 H16A . . 109.4 ?
C17 C16 H16B . . 109.4 ?
C15 C16 H16B . . 109.4 ?
H16A C16 H16B . . 108 ?
C9 C10 C11 . . 119.86(13) ?
C9 C10 H10 . . 120.1 ?
C11 C10 H10 . . 120.1 ?
C6 C7 C8 . . 120.40(15) ?
C6 C7 H7 . . 119.8 ?
C8 C7 H7 . . 119.8 ?
C18 C19 C20 . . 113.09(13) ?
C18 C19 H19A . . 109 ?
C20 C19 H19A . . 109 ?
C18 C19 H19B . . 109 ?
C20 C19 H19B . . 109 ?
H19A C19 H19B . . 107.8 ?
C13 C14 C9 . . 120.50(14) ?
C13 C14 H14 . . 119.8 ?
C9 C14 H14 . . 119.8 ?
C10 C9 C14 . . 119.15(13) ?
C10 C9 P1 . . 120.32(10) ?
C14 C9 P1 . . 119.84(11) ?
C14 C13 C12 . . 119.89(14) ?
C14 C13 H13 . . 120.1 ?
C12 C13 H13 . . 120.1 ?
C19 C20 C15 . . 111.96(12) ?
C19 C20 H20A . . 109.2 ?
C15 C20 H20A . . 109.2 ?
C19 C20 H20B . . 109.2 ?
C15 C20 H20B . . 109.2 ?
H20A C20 H20B . . 107.9 ?
C18 C17 C16 . . 111.65(13) ?
C18 C17 H17A . . 109.3 ?
C16 C17 H17A . . 109.3 ?
C18 C17 H17B . . 109.3 ?
C16 C17 H17B . . 109.3 ?
H17A C17 H17B . . 108 ?
C5 C6 C7 . . 119.61(14) ?
C5 C6 H6 . . 120.2 ?
C7 C6 H6 . . 120.2 ?
C11 C12 C13 . . 120.15(14) ?
C11 C12 H12 . . 119.9 ?
C13 C12 H12 . . 119.9 ?
N1 C1 C2 . . 180 ?
N2A C22A C21A . . 179.5(5) ?
C22B C21B H21D . . 109.5 ?
C22B C21B H21E . . 109.5 ?
H21D C21B H21E . . 109.5 ?
C22B C21B H21F . . 109.5 ?
H21D C21B H21F . . 109.5 ?
H21E C21B H21F . . 109.5 ?
N2B C22B C21B . . 179.9(11) ?

loop_
_geom_bond_atom_site_label_1
_geom_bond_atom_site_label_2
_geom_bond_site_symmetry_2
_geom_bond_distance
_geom_bond_publ_flag
Rh1 N1 . 1.9978(17) y
Rh1 Cl2 . 2.3297(5) y
Rh1 Cl1 . 2.3486(3) y
Rh1 Cl1 2 2.3486(3) n
Rh1 P1 . 2.4013(3) y
Rh1 P1 2 2.4013(3) n
P1 C3 . 1.8257(14) ?
P1 C9 . 1.8304(14) ?
P1 C15 . 1.8529(14) ?
N1 C1 . 1.112(3) ?
C15 C20 . 1.520(2) ?
C15 C16 . 1.5240(18) ?
C15 H15 . 1 ?
C11 C12 . 1.387(2) ?
C11 C10 . 1.402(2) ?
C11 H11 . 0.95 ?
C2 C1 . 1.457(3) ?
C2 H2A . 0.98 ?
C2 H2B . 0.98 ?
C2 H2C . 0.98 ?
C5 C6 . 1.381(2) ?
C5 C4 . 1.390(2) ?
C5 H5 . 0.95 ?
C4 C3 . 1.392(2) ?
C4 H4 . 0.95 ?
C18 C17 . 1.508(2) ?
C18 C19 . 1.511(2) ?
C18 H18A . 0.99 ?
C18 H18B . 0.99 ?
C3 C8 . 1.395(2) ?
C8 C7 . 1.394(2) ?
C8 H8 . 0.95 ?
C16 C17 . 1.514(2) ?
C16 H16A . 0.99 ?
C16 H16B . 0.99 ?
C10 C9 . 1.399(2) ?
C10 H10 . 0.95 ?
C7 C6 . 1.384(2) ?
C7 H7 . 0.95 ?
C19 C20 . 1.518(2) ?
C19 H19A . 0.99 ?
C19 H19B . 0.99 ?
C14 C13 . 1.390(2) ?
C14 C9 . 1.4049(19) ?
C14 H14 . 0.95 ?
C13 C12 . 1.392(2) ?
C13 H13 . 0.95 ?
C20 H20A . 0.99 ?
C20 H20B . 0.99 ?
C17 H17A . 0.99 ?
C17 H17B . 0.99 ?
C6 H6 . 0.95 ?
C12 H12 . 0.95 ?
N2A C22A . 1.151(5) ?
C21A C22A . 1.4501(10) ?
C21A H21A . 0.98 ?
C21A H21B . 0.98 ?
C21A H21C . 0.98 ?
N2B C22B . 1.119(9) ?
C21B C22B . 1.4498(10) ?
C21B H21D . 0.98 ?
C21B H21E . 0.98 ?
C21B H21F . 0.98 ?

loop_
_geom_hbond_atom_site_label_D
_geom_hbond_atom_site_label_H
_geom_hbond_atom_site_label_A
_geom_hbond_distance_DH
_geom_hbond_distance_HA
_geom_hbond_distance_DA
_geom_hbond_angle_DHA
C10 H10 Cl2 0.95 2.59 3.4452(14) 150.3
C20 H20B Cl2 0.99 2.72 3.4797(14) 134.3
